data_4344958
loop_
_publ_author_name
'Shi, Guoqiang'
'Zhang, Fangfang'
'Zhang, Bingbing'
'Hou, Dianwei'
'Chen, Xinglong'
'Yang, Zhihua'
'Pan, Shilie'

_publ_section_title
;
 Na2B6O9F2: A Fluoroborate with Short Cutoff Edge and Deep-Ultraviolet
 Birefringent Property Prepared by an Open High-Temperature Solution
 Method.
;
_journal_name_full 'Inorganic chemistry'
_journal_paper_doi 10.1021/acs.inorgchem.6b02269
_journal_year 2016
_chemical_formula_sum 'B6 F2 Na2 O9'
_chemical_formula_weight 292.84
_chemical_name_systematic
; 
 ? 
;
_space_group_IT_number 14
_symmetry_cell_setting monoclinic
_symmetry_space_group_name_Hall '-P 2ybc'
_symmetry_space_group_name_H-M 'P 1 21/c 1'
_atom_sites_solution_hydrogens none
_atom_sites_solution_primary direct
_atom_sites_solution_secondary difmap
_audit_creation_method SHELXL-97
_cell_angle_alpha 90.00
_cell_angle_beta 90.750(2)
_cell_angle_gamma 90.00
_cell_formula_units_Z 4
_cell_length_a 8.1964(12)
_cell_length_b 13.0005(19)
_cell_length_c 7.8955(11)
_cell_measurement_reflns_used 5120
_cell_measurement_temperature 296(2)
_cell_measurement_theta_max 27.54
_cell_measurement_theta_min 2.49
_cell_volume 841.3(2)
_computing_cell_refinement 'Bruker SMART'
_computing_data_collection 'Bruker SMART'
_computing_data_reduction 'Bruker SAINT'
_computing_molecular_graphics 'Bruker SHELXTL'
_computing_publication_material 'Bruker SHELXTL'
_computing_structure_refinement 'SHELXL-97 (Sheldrick, 1997)'
_computing_structure_solution 'SHELXS-97 (Sheldrick, 1990)'
_diffrn_ambient_temperature 296(2)
_diffrn_measured_fraction_theta_full 0.992
_diffrn_measured_fraction_theta_max 0.992
_diffrn_measurement_device_type 'CCD area detector'
_diffrn_measurement_method 'phi and omega scans'
_diffrn_radiation_monochromator graphite
_diffrn_radiation_source 'fine-focus sealed tube'
_diffrn_radiation_type MoK\a
_diffrn_radiation_wavelength 0.71073
_diffrn_reflns_av_R_equivalents 0.0361
_diffrn_reflns_av_sigmaI/netI 0.0472
_diffrn_reflns_limit_h_max 10
_diffrn_reflns_limit_h_min -10
_diffrn_reflns_limit_k_max 16
_diffrn_reflns_limit_k_min -12
_diffrn_reflns_limit_l_max 10
_diffrn_reflns_limit_l_min -10
_diffrn_reflns_number 5120
_diffrn_reflns_theta_full 27.54
_diffrn_reflns_theta_max 27.54
_diffrn_reflns_theta_min 2.49
_exptl_absorpt_coefficient_mu 0.317
_exptl_absorpt_correction_type none
_exptl_crystal_colour colorless
_exptl_crystal_density_diffrn 2.312
_exptl_crystal_density_method 'not measured'
_exptl_crystal_description block
_exptl_crystal_F_000 568
_exptl_crystal_size_max 0.167
_exptl_crystal_size_mid 0.161
_exptl_crystal_size_min 0.081
_refine_diff_density_max 0.329
_refine_diff_density_min -0.314
_refine_diff_density_rms 0.071
_refine_ls_extinction_method SHELXL
_refine_ls_goodness_of_fit_ref 1.030
_refine_ls_hydrogen_treatment none
_refine_ls_matrix_type full
_refine_ls_number_parameters 172
_refine_ls_number_reflns 1924
_refine_ls_number_restraints 0
_refine_ls_restrained_S_all 1.030
_refine_ls_R_factor_all 0.0572
_refine_ls_R_factor_gt 0.0374
_refine_ls_shift/su_max 0.000
_refine_ls_shift/su_mean 0.000
_refine_ls_structure_factor_coef Fsqd
_refine_ls_weighting_details 'calc w=1/[\s^2^(Fo^2^)+(0.0386P)^2^+0.1301P] where P=(Fo^2^+2Fc^2^)/3'
_refine_ls_weighting_scheme calc
_refine_ls_wR_factor_gt 0.0817
_refine_ls_wR_factor_ref 0.0906
_reflns_number_gt 1394
_reflns_number_total 1924
_reflns_threshold_expression >2sigma(I)
_cod_data_source_file ic6b02269_si_001.cif
_cod_data_source_block 6456754
_cod_depositor_comments
;
The following automatic conversions were performed:

'_symmetry_cell_setting' value 'Monoclinic' changed to 'monoclinic'
according to
/usr/data/users/saulius/crontab/automatic-downloads/rss-feeds/ACS/lib/dictionaries/cif_core.dic
dictionary named 'cif_core.dic' version 2.4.2 from 2011-04-26.

Automatic conversion script
Id: cif_fix_values 4268 2015-11-12 08:31:59Z antanas 
;
_cod_original_sg_symbol_H-M P2(1)/c
_cod_database_code 4344958

loop_
_symmetry_equiv_pos_as_xyz
'x, y, z'
'-x, y+1/2, -z+1/2'
'-x, -y, -z'
'x, -y-1/2, z-1/2'

loop_
_atom_site_label
_atom_site_type_symbol
_atom_site_fract_x
_atom_site_fract_y
_atom_site_fract_z
_atom_site_U_iso_or_equiv
_atom_site_adp_type
_atom_site_occupancy
_atom_site_symmetry_multiplicity
_atom_site_calc_flag
Na1 Na 0.10232(11) -0.02882(7) 0.21782(12) 0.0247(2) Uani 1 1 d
Na2 Na 0.41095(11) 0.13103(7) 0.46275(12) 0.0249(2) Uani 1 1 d
F1 F 0.28782(16) -0.02274(10) 0.46617(16) 0.0232(3) Uani 1 1 d
F2 F 0.25422(16) 0.13008(10) 0.22327(16) 0.0252(3) Uani 1 1 d
B1 B 0.0058(3) 0.2196(2) 0.4884(3) 0.0155(5) Uani 1 1 d
B2 B 0.7973(3) 0.09044(19) 0.4226(3) 0.0160(5) Uani 1 1 d
B3 B 0.2557(3) -0.2282(2) 0.1159(3) 0.0178(5) Uani 1 1 d
B4 B 0.2470(3) 0.16246(19) 0.0506(3) 0.0159(5) Uani 1 1 d
B5 B -0.2479(3) -0.0318(2) 0.1782(3) 0.0173(5) Uani 1 1 d
B6 B 0.4884(3) 0.1305(2) 0.8762(3) 0.0190(6) Uani 1 1 d
O1 O 0.15747(18) 0.24254(11) 0.5430(2) 0.0182(4) Uani 1 1 d
O2 O -0.17623(17) -0.07668(11) 0.04319(19) 0.0171(3) Uani 1 1 d
O3 O -0.16220(17) 0.03715(11) 0.26853(19) 0.0176(4) Uani 1 1 d
O4 O 0.41441(17) 0.31546(12) 0.4983(2) 0.0191(4) Uani 1 1 d
O5 O 0.05521(18) -0.12357(11) 0.49123(19) 0.0183(4) Uani 1 1 d
O6 O 0.35033(17) -0.14411(12) 0.1577(2) 0.0232(4) Uani 1 1 d
O7 O 0.09430(18) -0.20557(12) 0.0858(2) 0.0231(4) Uani 1 1 d
O8 O 0.40722(18) 0.05872(12) 0.7787(2) 0.0245(4) Uani 1 1 d
O9 O 0.68430(18) 0.17620(12) 0.3886(2) 0.0208(4) Uani 1 1 d

loop_
_atom_site_aniso_label
_atom_site_aniso_U_11
_atom_site_aniso_U_22
_atom_site_aniso_U_33
_atom_site_aniso_U_23
_atom_site_aniso_U_13
_atom_site_aniso_U_12
Na1 0.0217(5) 0.0227(6) 0.0297(5) 0.0021(4) 0.0012(4) 0.0016(4)
Na2 0.0252(5) 0.0200(5) 0.0294(6) 0.0024(4) -0.0031(4) -0.0052(4)
F1 0.0271(7) 0.0196(8) 0.0229(7) 0.0016(5) 0.0017(6) -0.0076(6)
F2 0.0339(8) 0.0236(8) 0.0180(7) 0.0049(6) -0.0047(6) 0.0002(6)
B1 0.0178(12) 0.0132(13) 0.0156(12) -0.0011(10) -0.0011(9) 0.0005(10)
B2 0.0158(12) 0.0108(13) 0.0213(13) 0.0007(10) -0.0024(10) -0.0024(10)
B3 0.0150(12) 0.0191(14) 0.0195(13) -0.0035(10) 0.0023(10) -0.0011(10)
B4 0.0163(12) 0.0114(13) 0.0199(13) 0.0001(9) -0.0007(10) -0.0007(10)
B5 0.0142(12) 0.0166(14) 0.0210(13) 0.0000(10) -0.0016(10) 0.0004(10)
B6 0.0135(12) 0.0162(14) 0.0273(14) -0.0013(11) -0.0021(10) 0.0007(10)
O1 0.0157(8) 0.0140(9) 0.0246(9) 0.0028(6) -0.0048(6) -0.0013(6)
O2 0.0148(8) 0.0152(9) 0.0214(8) -0.0040(6) 0.0023(6) -0.0016(6)
O3 0.0149(8) 0.0158(9) 0.0222(8) -0.0036(6) -0.0006(6) -0.0026(6)
O4 0.0135(8) 0.0177(9) 0.0260(9) 0.0075(6) -0.0003(6) 0.0024(6)
O5 0.0177(8) 0.0132(9) 0.0237(9) 0.0017(6) -0.0070(6) -0.0023(6)
O6 0.0121(8) 0.0196(9) 0.0379(10) -0.0104(7) 0.0023(7) -0.0047(6)
O7 0.0134(8) 0.0164(9) 0.0393(10) -0.0075(7) -0.0059(7) 0.0010(6)
O8 0.0157(8) 0.0272(10) 0.0307(10) -0.0146(7) 0.0039(7) -0.0072(7)
O9 0.0138(8) 0.0147(9) 0.0338(10) 0.0013(7) -0.0042(7) -0.0001(6)

loop_
_atom_type_symbol
_atom_type_description
_atom_type_scat_dispersion_real
_atom_type_scat_dispersion_imag
_atom_type_scat_source
B B 0.0013 0.0007 'International Tables Vol C Tables 4.2.6.8 and 6.1.1.4'
O O 0.0106 0.0060 'International Tables Vol C Tables 4.2.6.8 and 6.1.1.4'
F F 0.0171 0.0103 'International Tables Vol C Tables 4.2.6.8 and 6.1.1.4'
Na Na 0.0362 0.0249 'International Tables Vol C Tables 4.2.6.8 and 6.1.1.4'

loop_
_geom_angle_atom_site_label_1
_geom_angle_atom_site_label_2
_geom_angle_atom_site_label_3
_geom_angle
_geom_angle_site_symmetry_1
_geom_angle_site_symmetry_3
O3 Na1 F2 99.22(6) . .
O3 Na1 F1 114.19(6) . .
F2 Na1 F1 69.25(5) . .
O3 Na1 O5 83.19(6) . .
F2 Na1 O5 119.23(6) . .
F1 Na1 O5 55.55(5) . .
O3 Na1 O7 112.35(6) . .
F2 Na1 O7 142.92(6) . .
F1 Na1 O7 111.72(6) . .
O5 Na1 O7 84.57(6) . .
O3 Na1 O2 99.73(6) . 3
F2 Na1 O2 55.03(5) . 3
F1 Na1 O2 118.28(6) . 3
O5 Na1 O2 173.79(6) . 3
O7 Na1 O2 99.25(6) . 3
O3 Na1 O6 165.42(7) . .
F2 Na1 O6 95.35(6) . .
F1 Na1 O6 71.66(5) . .
O5 Na1 O6 90.21(6) . .
O7 Na1 O6 53.85(5) . .
O2 Na1 O6 88.15(6) 3 .
O3 Na1 O2 53.53(5) . .
F2 Na1 O2 129.32(6) . .
F1 Na1 O2 156.01(6) . .
O5 Na1 O2 100.67(6) . .
O7 Na1 O2 64.26(5) . .
O2 Na1 O2 85.43(5) 3 .
O6 Na1 O2 115.61(6) . .
O3 Na1 B5 27.36(6) . .
F2 Na1 B5 121.75(7) . .
F1 Na1 B5 133.55(7) . .
O5 Na1 B5 85.58(7) . .
O7 Na1 B5 85.55(7) . .
O2 Na1 B5 99.55(7) 3 .
O6 Na1 B5 139.41(7) . .
O2 Na1 B5 27.79(6) . .
O3 Na1 B3 138.28(7) . .
F2 Na1 B3 121.84(7) . .
F1 Na1 B3 89.13(6) . .
O5 Na1 B3 82.92(7) . .
O7 Na1 B3 27.12(6) . .
O2 Na1 B3 98.22(7) 3 .
O6 Na1 B3 27.33(6) . .
O2 Na1 B3 91.05(6) . .
B5 Na1 B3 112.33(8) . .
O3 Na1 B2 100.02(7) . 3_656
F2 Na1 B2 94.32(6) . 3_656
F1 Na1 B2 27.53(5) . 3_656
O5 Na1 B2 28.03(6) . 3_656
O7 Na1 B2 98.66(7) . 3_656
O2 Na1 B2 145.81(7) 3 3_656
O6 Na1 B2 79.33(7) . 3_656
O2 Na1 B2 128.67(7) . 3_656
B5 Na1 B2 110.69(8) . 3_656
B3 Na1 B2 85.06(7) . 3_656
O3 Na1 B4 98.01(7) . .
F2 Na1 B4 27.04(6) . .
F1 Na1 B4 94.50(6) . .
O5 Na1 B4 146.20(7) . .
O7 Na1 B4 124.72(7) . .
O2 Na1 B4 28.23(6) 3 .
O6 Na1 B4 94.71(7) . .
O2 Na1 B4 107.11(6) . .
B5 Na1 B4 110.78(8) . .
B3 Na1 B4 114.87(7) . .
B2 Na1 B4 120.86(7) 3_656 .
F1 Na2 F2 75.83(5) . .
F1 Na2 O9 130.14(7) . .
F2 Na2 O9 108.56(6) . .
F1 Na2 O4 152.83(7) . .
F2 Na2 O4 96.19(6) . .
O9 Na2 O4 77.02(6) . .
F1 Na2 O1 97.60(6) . .
F2 Na2 O1 76.27(6) . .
O9 Na2 O1 132.14(6) . .
O4 Na2 O1 55.25(5) . .
F1 Na2 O8 70.33(5) . .
F2 Na2 O8 139.77(6) . .
O9 Na2 O8 109.71(6) . .
O4 Na2 O8 103.97(6) . .
O1 Na2 O8 87.12(6) . .
F1 Na2 F1 86.95(5) . 3_656
F2 Na2 F1 129.13(6) . 3_656
O9 Na2 F1 50.79(5) . 3_656
O4 Na2 F1 116.89(5) . 3_656
O1 Na2 F1 154.31(6) . 3_656
O8 Na2 F1 70.54(5) . 3_656
F1 Na2 B4 125.20(7) . 4_566
F2 Na2 B4 87.06(6) . 4_566
O9 Na2 B4 104.65(7) . 4_566
O4 Na2 B4 27.63(6) . 4_566
O1 Na2 B4 27.68(5) . 4_566
O8 Na2 B4 94.93(6) . 4_566
F1 Na2 B4 138.89(6) 3_656 4_566
F1 Na2 Na2 50.34(4) . 3_656
F2 Na2 Na2 109.90(5) . 3_656
O9 Na2 Na2 84.13(5) . 3_656
O4 Na2 Na2 151.65(6) . 3_656
O1 Na2 Na2 140.68(6) . 3_656
O8 Na2 Na2 62.75(4) . 3_656
F1 Na2 Na2 36.62(3) 3_656 3_656
B4 Na2 Na2 157.68(6) 4_566 3_656
F1 Na2 Na1 38.55(4) . .
F2 Na2 Na1 37.35(4) . .
O9 Na2 Na1 129.08(5) . .
O4 Na2 Na1 127.69(5) . .
O1 Na2 Na1 84.29(4) . .
O8 Na2 Na1 105.58(4) . .
F1 Na2 Na1 113.28(4) 3_656 .
B4 Na2 Na1 107.61(5) 4_566 .
Na2 Na2 Na1 80.65(3) 3_656 .
B2 F1 Na2 141.23(13) 3_656 .
B2 F1 Na1 99.65(12) 3_656 .
Na2 F1 Na1 106.98(6) . .
B2 F1 Na2 90.19(12) 3_656 3_656
Na2 F1 Na2 93.05(5) . 3_656
Na1 F1 Na2 130.90(6) . 3_656
B4 F2 Na2 144.01(13) . .
B4 F2 Na1 102.75(12) . .
Na2 F2 Na1 107.79(6) . .
O1 B1 O5 120.5(2) . 3_556
O1 B1 O7 121.0(2) . 2
O5 B1 O7 118.4(2) 3_556 2
F1 B2 O3 109.97(18) 3_656 1_655
F1 B2 O5 107.82(18) 3_656 3_656
O3 B2 O5 109.85(19) 1_655 3_656
F1 B2 O9 105.51(18) 3_656 .
O3 B2 O9 111.16(19) 1_655 .
O5 B2 O9 112.38(19) 3_656 .
F1 B2 Na1 52.82(10) 3_656 3_656
O3 B2 Na1 126.59(15) 1_655 3_656
O5 B2 Na1 55.03(10) 3_656 3_656
O9 B2 Na1 122.01(15) . 3_656
O9 B3 O7 123.2(2) 2_645 .
O9 B3 O6 122.5(2) 2_645 .
O7 B3 O6 114.2(2) . .
O9 B3 Na1 165.26(17) 2_645 .
O7 B3 Na1 56.95(11) . .
O6 B3 Na1 59.09(11) . .
F2 B4 O1 107.93(18) . 4_565
F2 B4 O2 105.74(18) . 3
O1 B4 O2 115.91(18) 4_565 3
F2 B4 O4 107.45(18) . 4_565
O1 B4 O4 107.41(18) 4_565 4_565
O2 B4 O4 112.03(18) 3 4_565
F2 B4 Na1 50.21(10) . .
O1 B4 Na1 121.01(14) 4_565 .
O2 B4 Na1 56.15(10) 3 .
O4 B4 Na1 130.52(15) 4_565 .
F2 B4 Na2 117.32(14) . 4_565
O1 B4 Na2 57.77(11) 4_565 4_565
O2 B4 Na2 136.41(15) 3 4_565
O4 B4 Na2 49.80(10) 4_565 4_565
Na1 B4 Na2 167.43(10) . 4_565
O3 B5 O2 118.5(2) . .
O3 B5 O8 121.5(2) . 3_556
O2 B5 O8 120.0(2) . 3_556
O3 B5 Na1 54.46(11) . .
O2 B5 Na1 69.52(12) . .
O8 B5 Na1 155.29(17) 3_556 .
O4 B6 O6 121.4(2) 4_566 3_656
O4 B6 O8 122.4(2) 4_566 .
O6 B6 O8 116.2(2) 3_656 .
B1 O1 B4 132.38(18) . 4_566
B1 O1 Na2 122.19(14) . .
B4 O1 Na2 94.55(12) 4_566 .
B5 O2 B4 123.78(18) . 3
B5 O2 Na1 120.86(14) . 3
B4 O2 Na1 95.62(13) 3 3
B5 O2 Na1 82.68(13) . .
B4 O2 Na1 139.36(13) 3 .
Na1 O2 Na1 94.57(5) 3 .
B5 O3 B2 130.23(19) . 1_455
B5 O3 Na1 98.19(14) . .
B2 O3 Na1 122.50(13) 1_455 .
B6 O4 B4 122.18(18) 4_565 4_566
B6 O4 Na2 116.10(15) 4_565 .
B4 O4 Na2 102.57(13) 4_566 .
B1 O5 B2 121.78(18) 3_556 3_656
B1 O5 Na1 127.80(14) 3_556 .
B2 O5 Na1 96.94(13) 3_656 .
B6 O6 B3 126.86(19) 3_656 .
B6 O6 Na1 136.94(15) 3_656 .
B3 O6 Na1 93.58(13) . .
B3 O7 B1 118.90(19) . 2_545
B3 O7 Na1 95.94(13) . .
B1 O7 Na1 145.03(14) 2_545 .
B6 O8 B5 118.69(19) . 3_556
B6 O8 Na2 105.82(14) . .
B5 O8 Na2 109.76(14) 3_556 .
B3 O9 B2 118.56(18) 2_655 .
B3 O9 Na2 125.42(14) 2_655 .
B2 O9 Na2 110.96(13) . .

loop_
_geom_bond_atom_site_label_1
_geom_bond_atom_site_label_2
_geom_bond_distance
_geom_bond_site_symmetry_2
Na1 O3 2.3705(17) .
Na1 F2 2.4121(16) .
Na1 F1 2.4667(17) .
Na1 O5 2.5196(18) .
Na1 O7 2.5238(18) .
Na1 O2 2.5549(18) 3
Na1 O6 2.5748(18) .
Na1 O2 2.7236(17) .
Na1 B5 2.884(3) .
Na1 B3 2.995(3) .
Na1 B2 3.052(3) 3_656
Na1 B4 3.062(3) .
Na2 F1 2.2398(16) .
Na2 F2 2.2720(16) .
Na2 O9 2.3962(18) .
Na2 O4 2.4142(18) .
Na2 O1 2.6181(18) .
Na2 O8 2.666(2) .
Na2 F1 2.8908(16) 3_656
Na2 B4 3.085(3) 4_566
Na2 Na2 3.7499(19) 3_656
F1 B2 1.431(3) 3_656
F1 Na2 2.8908(16) 3_656
F2 B4 1.427(3) .
B1 O1 1.344(3) .
B1 O5 1.355(3) 3_556
B1 O7 1.397(3) 2
B2 F1 1.431(3) 3_656
B2 O3 1.443(3) 1_655
B2 O5 1.445(3) 3_656
B2 O9 1.472(3) .
B2 Na1 3.052(3) 3_656
B3 O9 1.338(3) 2_645
B3 O7 1.373(3) .
B3 O6 1.378(3) .
B4 O1 1.438(3) 4_565
B4 O2 1.455(3) 3
B4 O4 1.466(3) 4_565
B4 Na2 3.085(3) 4_565
B5 O3 1.339(3) .
B5 O2 1.356(3) .
B5 O8 1.398(3) 3_556
B6 O4 1.344(3) 4_566
B6 O6 1.363(3) 3_656
B6 O8 1.376(3) .
O1 B4 1.438(3) 4_566
O2 B4 1.455(3) 3
O2 Na1 2.5549(18) 3
O3 B2 1.443(3) 1_455
O4 B6 1.344(3) 4_565
O4 B4 1.466(3) 4_566
O5 B1 1.355(3) 3_556
O5 B2 1.445(3) 3_656
O6 B6 1.363(3) 3_656
O7 B1 1.397(3) 2_545
O8 B5 1.398(3) 3_556
O9 B3 1.338(3) 2_655
